data_1573464
loop_
_publ_author_name
'Zhang, Kuan'
'Gao, Zhengyang'
'Xia, Yan'
'Li, Pengfei'
'Gao, Pin'
'Duan, Xin-Hua'
'Guo, Li-Na'

_publ_section_title
;
 Synthesis of fluorine-containing bicyclo[4.1.1]octenes via photocatalyzed
 defluorinative (4+3) annulation of bicyclo[1.1.0]butanes with
 gem-difluoroalkenes
;
_journal_name_full 'Chemical Science'
_journal_paper_doi 10.1039/D4SC07243J
_journal_year 2025
_chemical_formula_moiety 'C26 H25 F O6'
_chemical_formula_sum 'C26 H25 F O6'
_chemical_formula_weight 452.46
_space_group_crystal_system triclinic
_space_group_IT_number 2
_space_group_name_Hall '-P 1'
_space_group_name_H-M_alt 'P -1'
_atom_sites_solution_hydrogens geom
_atom_sites_solution_primary dual
_audit_creation_date 2024-09-03
_audit_creation_method
;
Olex2 1.5
(compiled 2024.02.16 svn.r378c4104 for OlexSys, GUI svn.r6928)
;
_audit_update_record
;
2024-09-05 deposited with the CCDC.	2024-12-12 downloaded from the CCDC.
;
_cell_angle_alpha 88.0640(10)
_cell_angle_beta 84.5890(10)
_cell_angle_gamma 80.1740(10)
_cell_formula_units_Z 2
_cell_length_a 7.28910(10)
_cell_length_b 9.7884(2)
_cell_length_c 15.6447(3)
_cell_measurement_reflns_used 9945
_cell_measurement_temperature 300.00
_cell_measurement_theta_max 66.624
_cell_measurement_theta_min 2.837
_cell_volume 1094.77(3)
_computing_cell_refinement 'SAINT V8.40B (?, 2016)'
_computing_data_reduction 'SAINT V8.40B (?, 2016)'
_computing_molecular_graphics 'Olex2 1.5 (Dolomanov et al., 2009)'
_computing_publication_material 'Olex2 1.5 (Dolomanov et al., 2009)'
_computing_structure_refinement 'SHELXL 2018/3 (Sheldrick, 2015)'
_computing_structure_solution 'SHELXT 2018/2 (Sheldrick, 2018)'
_diffrn_ambient_temperature 300.00
_diffrn_measured_fraction_theta_full 0.993
_diffrn_measured_fraction_theta_max 0.993
_diffrn_measurement_device_type 'Bruker APEX-II CCD'
_diffrn_measurement_method '\f and \w scans'
_diffrn_radiation_type CuK\a
_diffrn_radiation_wavelength 1.54184
_diffrn_reflns_av_R_equivalents 0.0462
_diffrn_reflns_av_unetI/netI 0.0430
_diffrn_reflns_Laue_measured_fraction_full 0.993
_diffrn_reflns_Laue_measured_fraction_max 0.993
_diffrn_reflns_limit_h_max 8
_diffrn_reflns_limit_h_min -8
_diffrn_reflns_limit_k_max 11
_diffrn_reflns_limit_k_min -11
_diffrn_reflns_limit_l_max 18
_diffrn_reflns_limit_l_min -18
_diffrn_reflns_number 19597
_diffrn_reflns_point_group_measured_fraction_full 0.993
_diffrn_reflns_point_group_measured_fraction_max 0.993
_diffrn_reflns_theta_full 66.624
_diffrn_reflns_theta_max 66.624
_diffrn_reflns_theta_min 2.838
_diffrn_source_current 1.2
_diffrn_source_power 0.06
_diffrn_source_voltage 50.0
_diffrn_standards_number 0
_exptl_absorpt_coefficient_mu 0.854
_exptl_absorpt_correction_T_max 0.7528
_exptl_absorpt_correction_T_min 0.5698
_exptl_absorpt_correction_type multi-scan
_exptl_absorpt_process_details
;
SADABS-2016/2 (Bruker,2016/2) was used for absorption correction.
wR2(int) was 0.1243 before and 0.0674 after correction.
The Ratio of minimum to maximum transmission is 0.7569.
The \l/2 correction factor is Not present.
;
_exptl_crystal_density_diffrn 1.373
_exptl_crystal_description block
_exptl_crystal_F_000 476
_exptl_crystal_size_max 0.2
_exptl_crystal_size_mid 0.2
_exptl_crystal_size_min 0.2
_refine_diff_density_max 0.320
_refine_diff_density_min -0.247
_refine_diff_density_rms 0.056
_refine_ls_extinction_coef 0.0165(15)
_refine_ls_extinction_expression Fc^*^=kFc[1+0.001xFc^2^\l^3^/sin(2\q)]^-1/4^
_refine_ls_extinction_method 'SHELXL-2018/3 (Sheldrick 2018)'
_refine_ls_goodness_of_fit_ref 1.030
_refine_ls_hydrogen_treatment constr
_refine_ls_matrix_type full
_refine_ls_number_parameters 302
_refine_ls_number_reflns 3861
_refine_ls_number_restraints 0
_refine_ls_restrained_S_all 1.030
_refine_ls_R_factor_all 0.0491
_refine_ls_R_factor_gt 0.0474
_refine_ls_shift/su_max 0.000
_refine_ls_shift/su_mean 0.000
_refine_ls_structure_factor_coef Fsqd
_refine_ls_weighting_details 'w=1/[\s^2^(Fo^2^)+(0.0714P)^2^+0.3697P] where P=(Fo^2^+2Fc^2^)/3'
_refine_ls_weighting_scheme calc
_refine_ls_wR_factor_gt 0.1264
_refine_ls_wR_factor_ref 0.1282
_reflns_Friedel_coverage 0.000
_reflns_number_gt 3612
_reflns_number_total 3861
_reflns_threshold_expression 'I > 2\s(I)'
_cod_data_source_file d4sc07243j2.cif
_cod_data_source_block cu_240523_zk40mm_0m
_cod_database_code 1573464
_shelx_shelxl_version_number 2018/3
_shelx_space_group_comment
;
The symmetry employed for this shelxl refinement is uniquely defined
by the following loop, which should always be used as a source of
symmetry information in preference to the above space-group names.
They are only intended as comments.
;
_shelx_estimated_absorpt_t_max 0.848
_shelx_estimated_absorpt_t_min 0.848
_olex2_refinement_description
;
1. Fixed Uiso
 At 1.2 times of:
  All C(H) groups, All C(H,H) groups
 At 1.5 times of:
  All C(H,H,H) groups
2.a Secondary CH2 refined with riding coordinates:
 C10(H10a,H10b), C13(H13a,H13b), C14(H14a,H14b)
2.b Aromatic/amide H refined with riding coordinates:
 C1(H1), C2(H2), C3(H3), C4(H4), C5(H5), C16(H16), C17(H17), C18(H18),
 C19(H19), C20(H20)
2.c Idealised Me refined as rotating group:
 C22(H22a,H22b,H22c), C24(H24a,H24b,H24c), C26(H26a,H26b,H26c)
;
_olex2_submission_special_instructions 'No special instructions were received'

loop_
_space_group_symop_operation_xyz
'x, y, z'
'-x, -y, -z'

loop_
_atom_site_label
_atom_site_type_symbol
_atom_site_fract_x
_atom_site_fract_y
_atom_site_fract_z
_atom_site_U_iso_or_equiv
_atom_site_adp_type
_atom_site_occupancy
_atom_site_site_symmetry_order
_atom_site_calc_flag
_atom_site_refinement_flags_posn
_atom_site_refinement_flags_adp
_atom_site_refinement_flags_occupancy
_atom_site_disorder_assembly
_atom_site_disorder_group
F1 F 0.64845(14) 0.36807(10) 0.28705(7) 0.0546(3) Uani 1 1 d . . . . .
O1 O 0.27906(16) 0.82162(13) 0.42295(7) 0.0433(3) Uani 1 1 d . . . . .
O2 O 0.51064(17) 0.91857(13) 0.35620(8) 0.0481(3) Uani 1 1 d . . . . .
O3 O 0.07487(16) 0.98532(12) 0.29423(7) 0.0436(3) Uani 1 1 d . . . . .
O4 O 0.11304(19) 0.88156(14) 0.16736(8) 0.0542(4) Uani 1 1 d . . . . .
O5 O 0.4237(2) 1.03297(13) 0.18166(10) 0.0635(4) Uani 1 1 d . . . . .
O6 O 0.65638(18) 0.91432(13) 0.09894(8) 0.0515(3) Uani 1 1 d . . . . .
C1 C 0.2676(3) 0.30726(18) 0.36255(11) 0.0442(4) Uani 1 1 d . . . . .
H1 H 0.289988 0.273355 0.307048 0.053 Uiso 1 1 calc R U . . .
C2 C 0.1939(3) 0.22816(19) 0.42805(13) 0.0503(4) Uani 1 1 d . . . . .
H2 H 0.164368 0.142560 0.415874 0.060 Uiso 1 1 calc R U . . .
C3 C 0.1643(3) 0.27505(19) 0.51058(12) 0.0508(5) Uani 1 1 d . . . . .
H3 H 0.116074 0.221131 0.554370 0.061 Uiso 1 1 calc R U . . .
C4 C 0.2062(3) 0.4020(2) 0.52822(12) 0.0525(5) Uani 1 1 d . . . . .
H4 H 0.187231 0.433881 0.584222 0.063 Uiso 1 1 calc R U . . .
C5 C 0.2766(3) 0.48293(18) 0.46297(11) 0.0441(4) Uani 1 1 d . . . . .
H5 H 0.302905 0.569352 0.475547 0.053 Uiso 1 1 calc R U . . .
C6 C 0.3083(2) 0.43703(16) 0.37930(10) 0.0343(3) Uani 1 1 d . . . . .
C7 C 0.3785(2) 0.52730(15) 0.30886(9) 0.0332(3) Uani 1 1 d . . . . .
C8 C 0.5410(2) 0.48875(15) 0.26371(10) 0.0347(3) Uani 1 1 d . . . . .
C9 C 0.6391(2) 0.56633(15) 0.19320(9) 0.0322(3) Uani 1 1 d . . . . .
C10 C 0.5008(2) 0.66333(15) 0.13839(9) 0.0335(3) Uani 1 1 d . . . . .
H10A H 0.380818 0.633529 0.137338 0.040 Uiso 1 1 calc R U . . .
H10B H 0.553576 0.681394 0.080688 0.040 Uiso 1 1 calc R U . . .
C11 C 0.4977(2) 0.78397(14) 0.20154(9) 0.0304(3) Uani 1 1 d . . . . .
C12 C 0.3294(2) 0.79736(15) 0.27167(9) 0.0306(3) Uani 1 1 d . . . . .
C13 C 0.2484(2) 0.66061(15) 0.28930(10) 0.0331(3) Uani 1 1 d . . . . .
H13A H 0.153209 0.676915 0.337225 0.040 Uiso 1 1 calc R U . . .
H13B H 0.185485 0.644493 0.239551 0.040 Uiso 1 1 calc R U . . .
C14 C 0.6849(2) 0.70109(15) 0.23096(10) 0.0328(3) Uani 1 1 d . . . . .
H14A H 0.795718 0.731061 0.202468 0.039 Uiso 1 1 calc R U . . .
H14B H 0.689705 0.696924 0.292761 0.039 Uiso 1 1 calc R U . . .
C15 C 0.7979(2) 0.47237(15) 0.14419(10) 0.0349(3) Uani 1 1 d . . . . .
C16 C 0.7723(3) 0.41343(18) 0.06770(11) 0.0454(4) Uani 1 1 d . . . . .
H16 H 0.655856 0.431435 0.046084 0.054 Uiso 1 1 calc R U . . .
C17 C 0.9191(3) 0.32786(19) 0.02324(12) 0.0551(5) Uani 1 1 d . . . . .
H17 H 0.900967 0.289502 -0.028249 0.066 Uiso 1 1 calc R U . . .
C18 C 1.0911(3) 0.2996(2) 0.05498(13) 0.0573(5) Uani 1 1 d . . . . .
H18 H 1.189233 0.241965 0.025105 0.069 Uiso 1 1 calc R U . . .
C19 C 1.1182(3) 0.3567(2) 0.13124(14) 0.0547(5) Uani 1 1 d . . . . .
H19 H 1.234732 0.337810 0.152756 0.066 Uiso 1 1 calc R U . . .
C20 C 0.9723(2) 0.44192(18) 0.17563(11) 0.0435(4) Uani 1 1 d . . . . .
H20 H 0.991194 0.479425 0.227282 0.052 Uiso 1 1 calc R U . . .
C21 C 0.3855(2) 0.85454(15) 0.35403(9) 0.0326(3) Uani 1 1 d . . . . .
C22 C 0.3209(3) 0.8651(2) 0.50534(11) 0.0534(5) Uani 1 1 d . . . . .
H22A H 0.306926 0.964386 0.505678 0.080 Uiso 1 1 calc R U . . .
H22B H 0.447027 0.825374 0.515249 0.080 Uiso 1 1 calc R U . . .
H22C H 0.236402 0.834364 0.549803 0.080 Uiso 1 1 calc R U . . .
C23 C 0.1630(2) 0.89487(16) 0.23690(10) 0.0353(4) Uani 1 1 d . . . . .
C24 C -0.0862(3) 1.0785(2) 0.26670(13) 0.0585(5) Uani 1 1 d . . . . .
H24A H -0.056829 1.113141 0.209810 0.088 Uiso 1 1 calc R U . . .
H24B H -0.119044 1.154648 0.305404 0.088 Uiso 1 1 calc R U . . .
H24C H -0.189602 1.029459 0.266660 0.088 Uiso 1 1 calc R U . . .
C25 C 0.5170(2) 0.92515(16) 0.16112(10) 0.0364(4) Uani 1 1 d . . . . .
C26 C 0.6981(3) 1.0417(2) 0.05890(14) 0.0635(6) Uani 1 1 d . . . . .
H26A H 0.794099 1.020818 0.012608 0.095 Uiso 1 1 calc R U . . .
H26B H 0.740479 1.096226 0.100512 0.095 Uiso 1 1 calc R U . . .
H26C H 0.587497 1.092859 0.036940 0.095 Uiso 1 1 calc R U . . .

loop_
_atom_site_aniso_label
_atom_site_aniso_U_11
_atom_site_aniso_U_22
_atom_site_aniso_U_33
_atom_site_aniso_U_23
_atom_site_aniso_U_13
_atom_site_aniso_U_12
F1 0.0514(6) 0.0399(6) 0.0613(7) 0.0180(5) 0.0118(5) 0.0115(4)
O1 0.0491(7) 0.0527(7) 0.0299(6) -0.0031(5) -0.0013(5) -0.0144(5)
O2 0.0513(7) 0.0528(7) 0.0447(7) -0.0120(5) 0.0004(5) -0.0216(6)
O3 0.0424(6) 0.0415(6) 0.0415(6) -0.0051(5) -0.0056(5) 0.0098(5)
O4 0.0615(8) 0.0537(8) 0.0437(7) -0.0073(6) -0.0212(6) 0.0115(6)
O5 0.0751(9) 0.0319(7) 0.0735(9) 0.0082(6) 0.0197(7) 0.0026(6)
O6 0.0593(8) 0.0391(7) 0.0524(7) 0.0072(5) 0.0145(6) -0.0100(5)
C1 0.0544(10) 0.0385(9) 0.0412(9) 0.0025(7) -0.0054(7) -0.0120(7)
C2 0.0544(10) 0.0392(9) 0.0594(11) 0.0098(8) -0.0062(8) -0.0151(8)
C3 0.0473(10) 0.0457(10) 0.0545(11) 0.0178(8) 0.0065(8) -0.0037(8)
C4 0.0629(11) 0.0508(11) 0.0381(9) 0.0052(8) 0.0048(8) 0.0005(9)
C5 0.0539(10) 0.0367(8) 0.0408(9) 0.0009(7) -0.0014(7) -0.0070(7)
C6 0.0316(7) 0.0331(8) 0.0370(8) 0.0044(6) -0.0026(6) -0.0034(6)
C7 0.0370(8) 0.0294(7) 0.0334(7) 0.0003(6) -0.0028(6) -0.0065(6)
C8 0.0385(8) 0.0272(7) 0.0366(8) 0.0023(6) -0.0036(6) -0.0005(6)
C9 0.0358(7) 0.0289(7) 0.0307(7) -0.0005(6) -0.0011(6) -0.0033(6)
C10 0.0397(8) 0.0305(7) 0.0296(7) -0.0019(6) -0.0035(6) -0.0041(6)
C11 0.0340(7) 0.0275(7) 0.0293(7) -0.0003(6) -0.0027(6) -0.0039(6)
C12 0.0326(7) 0.0279(7) 0.0306(7) -0.0009(6) -0.0035(6) -0.0029(6)
C13 0.0309(7) 0.0312(8) 0.0371(8) 0.0001(6) -0.0023(6) -0.0051(6)
C14 0.0345(7) 0.0306(7) 0.0322(7) -0.0010(6) -0.0036(6) -0.0023(6)
C15 0.0413(8) 0.0270(7) 0.0342(8) 0.0011(6) 0.0038(6) -0.0042(6)
C16 0.0546(10) 0.0399(9) 0.0399(9) -0.0046(7) -0.0021(7) -0.0039(7)
C17 0.0785(13) 0.0415(10) 0.0411(9) -0.0088(8) 0.0103(9) -0.0052(9)
C18 0.0625(12) 0.0434(10) 0.0556(11) -0.0020(8) 0.0246(9) 0.0040(9)
C19 0.0424(9) 0.0530(11) 0.0627(12) 0.0038(9) 0.0065(8) 0.0018(8)
C20 0.0421(9) 0.0427(9) 0.0438(9) -0.0026(7) 0.0010(7) -0.0038(7)
C21 0.0345(7) 0.0290(7) 0.0330(8) -0.0020(6) -0.0022(6) -0.0014(6)
C22 0.0664(12) 0.0633(12) 0.0309(9) -0.0076(8) -0.0036(8) -0.0114(9)
C23 0.0368(8) 0.0315(7) 0.0367(8) 0.0002(6) -0.0038(6) -0.0032(6)
C24 0.0510(10) 0.0567(12) 0.0581(12) -0.0012(9) -0.0074(9) 0.0202(9)
C25 0.0419(8) 0.0316(8) 0.0353(8) 0.0024(6) -0.0048(6) -0.0045(6)
C26 0.0794(14) 0.0532(12) 0.0603(12) 0.0175(9) 0.0034(10) -0.0262(10)

loop_
_atom_type_symbol
_atom_type_description
_atom_type_scat_dispersion_real
_atom_type_scat_dispersion_imag
_atom_type_scat_source
C C 0.0181 0.0091 'International Tables Vol C Tables 4.2.6.8 and 6.1.1.4'
H H 0.0000 0.0000 'International Tables Vol C Tables 4.2.6.8 and 6.1.1.4'
F F 0.0727 0.0534 'International Tables Vol C Tables 4.2.6.8 and 6.1.1.4'
O O 0.0492 0.0322 'International Tables Vol C Tables 4.2.6.8 and 6.1.1.4'

loop_
_geom_angle_atom_site_label_1
_geom_angle_atom_site_label_2
_geom_angle_atom_site_label_3
_geom_angle
_geom_angle_site_symmetry_1
_geom_angle_site_symmetry_3
_geom_angle_publ_flag
C21 O1 C22 117.25(13) . . ?
C23 O3 C24 115.97(13) . . ?
C25 O6 C26 116.94(15) . . ?
C2 C1 H1 119.8 . . ?
C2 C1 C6 120.44(16) . . ?
C6 C1 H1 119.8 . . ?
C1 C2 H2 119.7 . . ?
C3 C2 C1 120.56(17) . . ?
C3 C2 H2 119.7 . . ?
C2 C3 H3 120.2 . . ?
C2 C3 C4 119.61(16) . . ?
C4 C3 H3 120.2 . . ?
C3 C4 H4 119.9 . . ?
C3 C4 C5 120.27(17) . . ?
C5 C4 H4 119.9 . . ?
C4 C5 H5 119.5 . . ?
C6 C5 C4 120.95(17) . . ?
C6 C5 H5 119.5 . . ?
C1 C6 C7 121.36(14) . . ?
C5 C6 C1 118.16(15) . . ?
C5 C6 C7 120.45(14) . . ?
C6 C7 C13 116.17(12) . . ?
C8 C7 C6 121.43(14) . . ?
C8 C7 C13 122.31(14) . . ?
F1 C8 C9 112.48(12) . . ?
C7 C8 F1 117.74(13) . . ?
C7 C8 C9 129.48(14) . . ?
C8 C9 C10 113.02(12) . . ?
C8 C9 C14 108.89(12) . . ?
C8 C9 C15 111.96(12) . . ?
C10 C9 C14 86.85(11) . . ?
C15 C9 C10 116.54(12) . . ?
C15 C9 C14 117.25(12) . . ?
C9 C10 H10A 113.7 . . ?
C9 C10 H10B 113.7 . . ?
C9 C10 C11 89.91(11) . . ?
H10A C10 H10B 110.9 . . ?
C11 C10 H10A 113.7 . . ?
C11 C10 H10B 113.7 . . ?
C10 C11 C14 86.74(10) . . ?
C12 C11 C10 113.03(12) . . ?
C12 C11 C14 114.62(12) . . ?
C25 C11 C10 116.54(12) . . ?
C25 C11 C12 110.61(12) . . ?
C25 C11 C14 113.60(12) . . ?
C11 C12 C13 113.73(11) . . ?
C21 C12 C11 109.44(11) . . ?
C21 C12 C13 112.02(12) . . ?
C21 C12 C23 110.99(11) . . ?
C23 C12 C11 108.46(11) . . ?
C23 C12 C13 101.97(11) . . ?
C7 C13 C12 119.56(12) . . ?
C7 C13 H13A 107.4 . . ?
C7 C13 H13B 107.4 . . ?
C12 C13 H13A 107.4 . . ?
C12 C13 H13B 107.4 . . ?
H13A C13 H13B 107.0 . . ?
C9 C14 C11 89.67(11) . . ?
C9 C14 H14A 113.7 . . ?
C9 C14 H14B 113.7 . . ?
C11 C14 H14A 113.7 . . ?
C11 C14 H14B 113.7 . . ?
H14A C14 H14B 110.9 . . ?
C16 C15 C9 121.02(14) . . ?
C16 C15 C20 118.52(15) . . ?
C20 C15 C9 120.45(14) . . ?
C15 C16 H16 119.8 . . ?
C17 C16 C15 120.48(17) . . ?
C17 C16 H16 119.8 . . ?
C16 C17 H17 119.9 . . ?
C18 C17 C16 120.24(18) . . ?
C18 C17 H17 119.9 . . ?
C17 C18 H18 120.0 . . ?
C17 C18 C19 119.90(17) . . ?
C19 C18 H18 120.0 . . ?
C18 C19 H19 120.0 . . ?
C18 C19 C20 119.99(19) . . ?
C20 C19 H19 120.0 . . ?
C15 C20 H20 119.6 . . ?
C19 C20 C15 120.87(17) . . ?
C19 C20 H20 119.6 . . ?
O1 C21 C12 111.45(12) . . ?
O2 C21 O1 124.16(14) . . ?
O2 C21 C12 124.38(14) . . ?
O1 C22 H22A 109.5 . . ?
O1 C22 H22B 109.5 . . ?
O1 C22 H22C 109.5 . . ?
H22A C22 H22B 109.5 . . ?
H22A C22 H22C 109.5 . . ?
H22B C22 H22C 109.5 . . ?
O3 C23 C12 112.85(12) . . ?
O4 C23 O3 124.57(14) . . ?
O4 C23 C12 122.37(14) . . ?
O3 C24 H24A 109.5 . . ?
O3 C24 H24B 109.5 . . ?
O3 C24 H24C 109.5 . . ?
H24A C24 H24B 109.5 . . ?
H24A C24 H24C 109.5 . . ?
H24B C24 H24C 109.5 . . ?
O5 C25 O6 122.98(15) . . ?
O5 C25 C11 125.86(15) . . ?
O6 C25 C11 111.15(13) . . ?
O6 C26 H26A 109.5 . . ?
O6 C26 H26B 109.5 . . ?
O6 C26 H26C 109.5 . . ?
H26A C26 H26B 109.5 . . ?
H26A C26 H26C 109.5 . . ?
H26B C26 H26C 109.5 . . ?

loop_
_geom_bond_atom_site_label_1
_geom_bond_atom_site_label_2
_geom_bond_distance
_geom_bond_site_symmetry_2
_geom_bond_publ_flag
F1 C8 1.3605(17) . ?
O1 C21 1.3313(19) . ?
O1 C22 1.446(2) . ?
O2 C21 1.1953(19) . ?
O3 C23 1.3236(19) . ?
O3 C24 1.449(2) . ?
O4 C23 1.197(2) . ?
O5 C25 1.190(2) . ?
O6 C25 1.332(2) . ?
O6 C26 1.442(2) . ?
C1 H1 0.9300 . ?
C1 C2 1.387(2) . ?
C1 C6 1.391(2) . ?
C2 H2 0.9300 . ?
C2 C3 1.370(3) . ?
C3 H3 0.9300 . ?
C3 C4 1.372(3) . ?
C4 H4 0.9300 . ?
C4 C5 1.385(3) . ?
C5 H5 0.9300 . ?
C5 C6 1.384(2) . ?
C6 C7 1.496(2) . ?
C7 C8 1.324(2) . ?
C7 C13 1.517(2) . ?
C8 C9 1.511(2) . ?
C9 C10 1.560(2) . ?
C9 C14 1.562(2) . ?
C9 C15 1.514(2) . ?
C10 H10A 0.9700 . ?
C10 H10B 0.9700 . ?
C10 C11 1.5608(19) . ?
C11 C12 1.558(2) . ?
C11 C14 1.565(2) . ?
C11 C25 1.523(2) . ?
C12 C13 1.559(2) . ?
C12 C21 1.538(2) . ?
C12 C23 1.540(2) . ?
C13 H13A 0.9700 . ?
C13 H13B 0.9700 . ?
C14 H14A 0.9700 . ?
C14 H14B 0.9700 . ?
C15 C16 1.388(2) . ?
C15 C20 1.388(2) . ?
C16 H16 0.9300 . ?
C16 C17 1.387(3) . ?
C17 H17 0.9300 . ?
C17 C18 1.373(3) . ?
C18 H18 0.9300 . ?
C18 C19 1.379(3) . ?
C19 H19 0.9300 . ?
C19 C20 1.381(3) . ?
C20 H20 0.9300 . ?
C22 H22A 0.9600 . ?
C22 H22B 0.9600 . ?
C22 H22C 0.9600 . ?
C24 H24A 0.9600 . ?
C24 H24B 0.9600 . ?
C24 H24C 0.9600 . ?
C26 H26A 0.9600 . ?
C26 H26B 0.9600 . ?
C26 H26C 0.9600 . ?

loop_
_geom_torsion_atom_site_label_1
_geom_torsion_atom_site_label_2
_geom_torsion_atom_site_label_3
_geom_torsion_atom_site_label_4
_geom_torsion
_geom_torsion_site_symmetry_1
_geom_torsion_site_symmetry_2
_geom_torsion_site_symmetry_3
_geom_torsion_site_symmetry_4
_geom_torsion_publ_flag
F1 C8 C9 C10 154.46(13) . . . . ?
F1 C8 C9 C14 -110.83(14) . . . . ?
F1 C8 C9 C15 20.45(18) . . . . ?
C1 C2 C3 C4 0.7(3) . . . . ?
C1 C6 C7 C8 -63.5(2) . . . . ?
C1 C6 C7 C13 113.23(16) . . . . ?
C2 C1 C6 C5 1.2(2) . . . . ?
C2 C1 C6 C7 -176.79(15) . . . . ?
C2 C3 C4 C5 0.5(3) . . . . ?
C3 C4 C5 C6 -0.8(3) . . . . ?
C4 C5 C6 C1 0.0(3) . . . . ?
C4 C5 C6 C7 178.01(15) . . . . ?
C5 C6 C7 C8 118.55(18) . . . . ?
C5 C6 C7 C13 -64.76(19) . . . . ?
C6 C1 C2 C3 -1.6(3) . . . . ?
C6 C7 C8 F1 -4.2(2) . . . . ?
C6 C7 C8 C9 -177.37(14) . . . . ?
C6 C7 C13 C12 138.05(14) . . . . ?
C7 C8 C9 C10 -32.1(2) . . . . ?
C7 C8 C9 C14 62.6(2) . . . . ?
C7 C8 C9 C15 -166.11(16) . . . . ?
C8 C7 C13 C12 -45.3(2) . . . . ?
C8 C9 C10 C11 89.56(13) . . . . ?
C8 C9 C14 C11 -93.68(12) . . . . ?
C8 C9 C15 C16 96.18(17) . . . . ?
C8 C9 C15 C20 -82.99(18) . . . . ?
C9 C10 C11 C12 -95.80(12) . . . . ?
C9 C10 C11 C14 19.61(11) . . . . ?
C9 C10 C11 C25 134.43(13) . . . . ?
C9 C15 C16 C17 179.80(15) . . . . ?
C9 C15 C20 C19 -179.79(16) . . . . ?
C10 C9 C14 C11 19.59(11) . . . . ?
C10 C9 C15 C16 -36.1(2) . . . . ?
C10 C9 C15 C20 144.75(15) . . . . ?
C10 C11 C12 C13 23.49(17) . . . . ?
C10 C11 C12 C21 149.60(12) . . . . ?
C10 C11 C12 C23 -89.19(14) . . . . ?
C10 C11 C14 C9 -19.58(11) . . . . ?
C10 C11 C25 O5 134.03(18) . . . . ?
C10 C11 C25 O6 -46.90(18) . . . . ?
C11 C12 C13 C7 52.02(18) . . . . ?
C11 C12 C21 O1 -157.20(12) . . . . ?
C11 C12 C21 O2 21.7(2) . . . . ?
C11 C12 C23 O3 -136.24(13) . . . . ?
C11 C12 C23 O4 48.9(2) . . . . ?
C12 C11 C14 C9 94.30(13) . . . . ?
C12 C11 C25 O5 3.1(2) . . . . ?
C12 C11 C25 O6 -177.81(13) . . . . ?
C13 C7 C8 F1 179.29(13) . . . . ?
C13 C7 C8 C9 6.1(3) . . . . ?
C13 C12 C21 O1 -30.12(16) . . . . ?
C13 C12 C21 O2 148.78(15) . . . . ?
C13 C12 C23 O3 103.47(14) . . . . ?
C13 C12 C23 O4 -71.39(18) . . . . ?
C14 C9 C10 C11 -19.64(11) . . . . ?
C14 C9 C15 C16 -136.93(15) . . . . ?
C14 C9 C15 C20 43.9(2) . . . . ?
C14 C11 C12 C13 -73.79(15) . . . . ?
C14 C11 C12 C21 52.32(15) . . . . ?
C14 C11 C12 C23 173.54(11) . . . . ?
C14 C11 C25 O5 -127.42(18) . . . . ?
C14 C11 C25 O6 51.66(17) . . . . ?
C15 C9 C10 C11 -138.66(13) . . . . ?
C15 C9 C14 C11 137.95(13) . . . . ?
C15 C16 C17 C18 0.6(3) . . . . ?
C16 C15 C20 C19 1.0(3) . . . . ?
C16 C17 C18 C19 -0.2(3) . . . . ?
C17 C18 C19 C20 0.2(3) . . . . ?
C18 C19 C20 C15 -0.6(3) . . . . ?
C20 C15 C16 C17 -1.0(3) . . . . ?
C21 C12 C13 C7 -72.71(16) . . . . ?
C21 C12 C23 O3 -15.98(18) . . . . ?
C21 C12 C23 O4 169.15(15) . . . . ?
C22 O1 C21 O2 -0.9(2) . . . . ?
C22 O1 C21 C12 177.99(13) . . . . ?
C23 C12 C13 C7 168.55(13) . . . . ?
C23 C12 C21 O1 83.13(15) . . . . ?
C23 C12 C21 O2 -97.97(17) . . . . ?
C24 O3 C23 O4 -3.9(2) . . . . ?
C24 O3 C23 C12 -178.59(14) . . . . ?
C25 C11 C12 C13 156.21(12) . . . . ?
C25 C11 C12 C21 -77.68(14) . . . . ?
C25 C11 C12 C23 43.54(15) . . . . ?
C25 C11 C14 C9 -137.19(12) . . . . ?
C26 O6 C25 O5 3.1(3) . . . . ?
C26 O6 C25 C11 -176.05(15) . . . . ?
